data_9004015
loop_
_publ_author_name
'Brigatti, M. F.'
'Caprilli, E.'
'Marchesini, M.'

_publ_section_title
;Poppiite, the V3+ end-member of the pumpellyite group: Description and
 crystal structure Locality: Gambatesa mine, val Graveglia, Genova, Northern
 Italy
;
_journal_name_full 'American Mineralogist'
_journal_page_first 584
_journal_page_last 588
_journal_paper_doi 10.2138/am.2006.2033
_journal_volume 91
_journal_year 2006
_chemical_compound_source 'Gambatesa mine, val Graveglia, Genova, Northern Italy'
_chemical_formula_sum 'Al0.43 Ca1.92 Cu0.01 Fe0.26 H4 Mg0.2 Mn0.15 Na0.08 O14 Si2.91 Ti0.02 V2.04'
_chemical_name_mineral Poppiite
_space_group_IT_number 12
_symmetry_space_group_name_Hall '-C 2y'
_symmetry_space_group_name_H-M 'C 1 2/m 1'
_cell_angle_alpha 90
_cell_angle_beta 97.328
_cell_angle_gamma 90
_cell_length_a 19.2889
_cell_length_b 6.0444
_cell_length_c 8.8783
_cell_formula_units_Z 4
_cell_volume 1026.665
_database_code_amcsd 0004139
_exptl_crystal_density_diffrn 3.450
_cod_original_formula_sum '(Ca1.92 Na.08) V2.04 Fe.26 Mg.2 Mn.15 Al.43 Cu.01 Ti.02 Si2.91 O14 H4'
_cod_database_code 9004015

loop_
_space_group_symop_operation_xyz
x,y,z
1/2+x,1/2+y,z
x,-y,z
1/2+x,1/2-y,z
-x,y,-z
1/2-x,1/2+y,-z
-x,-y,-z
1/2-x,1/2-y,-z

loop_
_atom_site_aniso_label
_atom_site_aniso_U_11
_atom_site_aniso_U_22
_atom_site_aniso_U_33
_atom_site_aniso_U_12
_atom_site_aniso_U_13
_atom_site_aniso_U_23
CaW1 0.01000 0.01300 0.01500 0.00000 0.00300 0.00000
NaW1 0.01000 0.01300 0.01500 0.00000 0.00300 0.00000
CaW2 0.01100 0.01000 0.02300 0.00000 -0.00100 0.00000
NaW2 0.01100 0.01000 0.02300 0.00000 -0.00100 0.00000
V3+X 0.01100 0.00900 0.01200 0.00100 0.00200 0.00100
Fe3+X 0.01100 0.00900 0.01200 0.00100 0.00200 0.00100
MgX 0.01100 0.00900 0.01200 0.00100 0.00200 0.00100
Mn2+X 0.01100 0.00900 0.01200 0.00100 0.00200 0.00100
AlX 0.01100 0.00900 0.01200 0.00100 0.00200 0.00100
Cu2+X 0.01100 0.00900 0.01200 0.00100 0.00200 0.00100
V3+Y 0.00800 0.00800 0.00900 0.00000 0.00100 0.00000
AlY 0.00800 0.00800 0.00900 0.00000 0.00100 0.00000
TiY 0.00800 0.00800 0.00900 0.00000 0.00100 0.00000
SiT1 0.00800 0.00900 0.00900 0.00000 0.00100 0.00000
AlT1 0.00800 0.00900 0.00900 0.00000 0.00100 0.00000
SiT2 0.01000 0.00800 0.01100 0.00000 -0.00100 0.00000
AlT2 0.01000 0.00800 0.01100 0.00000 -0.00100 0.00000
SiT3 0.00800 0.01000 0.00900 0.00000 0.00100 0.00000
AlT3 0.00800 0.01000 0.00900 0.00000 0.00100 0.00000
O1 0.01300 0.01100 0.01400 0.00100 0.00400 -0.00100
O2 0.01300 0.01000 0.01400 0.00000 0.00100 -0.00200
O3 0.01200 0.01100 0.01300 0.00200 0.00200 0.00200
O4 0.01100 0.01100 0.00900 0.00000 0.00000 0.00000
O5 0.01400 0.01600 0.00900 0.00000 0.00000 0.00000
O6 0.01000 0.01100 0.01100 0.00000 -0.00100 0.00000
O7 0.02000 0.01300 0.00900 0.00000 0.00100 0.00000
O8 0.00900 0.01500 0.01200 0.00000 0.00000 0.00000
O9 0.00800 0.02000 0.01400 0.00000 0.00100 0.00000
O10 0.01000 0.02200 0.01500 0.00000 0.00300 0.00000
O11 0.01100 0.01900 0.01200 0.00000 0.00200 0.00000

loop_
_atom_site_label
_atom_site_fract_x
_atom_site_fract_y
_atom_site_fract_z
_atom_site_occupancy
_atom_site_U_iso_or_equiv
CaW1 0.33970 0.50000 0.25250 0.96000 0.01200
NaW1 0.33970 0.50000 0.25250 0.04000 0.01200
CaW2 0.15560 0.50000 0.19180 0.96000 0.01500
NaW2 0.15560 0.50000 0.19180 0.04000 0.01500
V3+X 0.25000 0.25000 0.50000 0.32000 0.01000
Fe3+X 0.25000 0.25000 0.50000 0.26000 0.01000
MgX 0.25000 0.25000 0.50000 0.20000 0.01000
Mn2+X 0.25000 0.25000 0.50000 0.15000 0.01000
AlX 0.25000 0.25000 0.50000 0.08000 0.01000
Cu2+X 0.25000 0.25000 0.50000 0.01000 0.01000
V3+Y 0.49540 0.24760 0.25360 0.86000 0.00800
AlY 0.49540 0.24760 0.25360 0.13000 0.00800
TiY 0.49540 0.24760 0.25360 0.01000 0.00800
SiT1 0.09320 0.00000 0.05090 0.97000 0.00900
AlT1 0.09320 0.00000 0.05090 0.03000 0.00900
SiT2 0.24890 0.00000 0.16370 0.97000 0.01000
AlT2 0.24890 0.00000 0.16370 0.03000 0.01000
SiT3 0.40200 0.00000 0.46530 0.97000 0.00900
AlT3 0.40200 0.00000 0.46530 0.03000 0.00900
O1 0.07540 0.22180 0.13860 1.00000 0.01200
O2 0.24710 0.22800 0.26270 1.00000 0.01200
O3 0.41400 0.21930 0.36490 1.00000 0.01200
O4 0.44250 0.50000 0.12740 1.00000 0.01000
O5 0.45800 0.00000 0.12530 1.00000 0.01300
O6 0.04580 0.50000 0.37360 1.00000 0.01100
O7 0.53290 0.50000 0.37520 1.00000 0.01400
O8 0.17810 0.00000 0.03460 1.00000 0.01200
O9 0.32440 0.00000 0.52520 1.00000 0.01400
O10 0.31430 0.00000 0.06380 1.00000 0.01600
O11 0.18460 0.00000 0.49800 1.00000 0.01400
H5 0.46800 0.00000 0.03400 1.00000 0.02500
H7 0.54100 0.50000 0.48300 1.00000 0.02000
H10 0.36500 0.00000 0.10400 1.00000 0.02100
H11 0.14200 0.00000 0.43800 1.00000 0.02500

loop_
_cod_related_entry_id
_cod_related_entry_database
_cod_related_entry_code
1 AMCSD 0004139
